data_4304674
loop_
_publ_author_name
'Kartik Chandra Mondal'
'Partha Sarathi Mukherjee'

_publ_section_title
;
Three New Cu-Azido Polymers and Their Systematic Interconversion: Role of
the Amount of the Blocking Amine on the Structural Diversity and Magnetic
Behavior
;
_journal_name_full 'Inorganic Chemistry'
_journal_page_first 4215
_journal_page_last 4225
_journal_paper_doi 10.1021/ic702232d
_journal_volume 47
_journal_year 2008
_chemical_formula_moiety 'C4 H16 Cu3 N22'
_chemical_formula_sum 'C4 H16 Cu3 N22'
_chemical_formula_weight 563.01
_chemical_name_systematic
;
 ?
;
_space_group_IT_number 14
_symmetry_cell_setting monoclinic
_symmetry_space_group_name_Hall '-P 2ybc'
_symmetry_space_group_name_H-M 'P 1 21/c 1'
_atom_sites_solution_hydrogens geom
_atom_sites_solution_primary direct
_atom_sites_solution_secondary difmap
_audit_creation_method SHELXL-97
_cell_angle_alpha 90.00
_cell_angle_beta 98.196(10)
_cell_angle_gamma 90.00
_cell_formula_units_Z 4
_cell_length_a 8.186(5)
_cell_length_b 14.187(8)
_cell_length_c 16.577(10)
_cell_measurement_temperature 293(2)
_cell_volume 1906(2)
_computing_cell_refinement 'Bruker Smart'
_computing_data_collection 'Bruker Smart'
_computing_data_reduction 'Bruker Saint'
_computing_molecular_graphics 'Ortep-3 for Windows (Farrugia, 1997)'
_computing_publication_material 'WinGX publication routines (Farrugia, 1999)'
_computing_structure_refinement 'SHELXL-97 (Sheldrick, 1997)'
_computing_structure_solution 'SHELXS-97 (Sheldrick, 1997)'
_diffrn_ambient_temperature 273(2)
_diffrn_detector_area_resol_mean 0.3
_diffrn_measured_fraction_theta_full 1.000
_diffrn_measured_fraction_theta_max 1.000
_diffrn_measurement_device_type 'Bruker Smart CCD Area Detector'
_diffrn_measurement_method 'omega scans'
_diffrn_radiation_monochromator graphite
_diffrn_radiation_source 'fine-focus sealed tube'
_diffrn_radiation_type MoK\a
_diffrn_radiation_wavelength 0.71073
_diffrn_reflns_av_R_equivalents 0.0840
_diffrn_reflns_av_sigmaI/netI 0.0747
_diffrn_reflns_limit_h_max 9
_diffrn_reflns_limit_h_min -9
_diffrn_reflns_limit_k_max 15
_diffrn_reflns_limit_k_min -17
_diffrn_reflns_limit_l_max 20
_diffrn_reflns_limit_l_min -20
_diffrn_reflns_number 13711
_diffrn_reflns_theta_full 25.49
_diffrn_reflns_theta_max 25.49
_diffrn_reflns_theta_min 1.90
_exptl_absorpt_coefficient_mu 3.364
_exptl_absorpt_correction_T_max 0.7296
_exptl_absorpt_correction_T_min 0.1622
_exptl_absorpt_correction_type empirical
_exptl_absorpt_process_details SADABS(Sheldrick,1997)
_exptl_crystal_colour Black
_exptl_crystal_density_diffrn 1.962
_exptl_crystal_density_method 'not measured'
_exptl_crystal_description Rod
_exptl_crystal_F_000 1124
_exptl_crystal_size_max 0.85
_exptl_crystal_size_mid 0.25
_exptl_crystal_size_min 0.10
_refine_diff_density_max 1.512
_refine_diff_density_min -1.244
_refine_diff_density_rms 0.190
_refine_ls_extinction_method none
_refine_ls_goodness_of_fit_ref 0.991
_refine_ls_hydrogen_treatment mixed
_refine_ls_matrix_type full
_refine_ls_number_parameters 318
_refine_ls_number_reflns 3545
_refine_ls_number_restraints 0
_refine_ls_restrained_S_all 0.991
_refine_ls_R_factor_all 0.0879
_refine_ls_R_factor_gt 0.0621
_refine_ls_shift/su_max 0.000
_refine_ls_shift/su_mean 0.000
_refine_ls_structure_factor_coef Fsqd
_refine_ls_weighting_details 'calc w=1/[\s^2^(Fo^2^)+(0.1028P)^2^+0.0000P] where P=(Fo^2^+2Fc^2^)/3'
_refine_ls_weighting_scheme calc
_refine_ls_wR_factor_gt 0.1503
_refine_ls_wR_factor_ref 0.1618
_reflns_number_gt 2593
_reflns_number_total 3545
_reflns_threshold_expression >2sigma(I)
_cod_data_source_file ic702232d-file003_2.cif
_cod_data_source_block Complex2
_cod_depositor_comments
;
The following automatic conversions were performed:
'_symmetry_cell_setting' value 'Monoclinic' changed to 'monoclinic'
according to '/home/saulius/struct/CIF-dictionaries/cif_core.dic'
dictionary named 'cif_core.dic' version 2.4.1 from 2010-06-29.

Automatic conversion script
Id: cif_fix_enum 1527 2010-12-29 10:47:43Z saulius 
;
_cod_database_code 4304674

loop_
_symmetry_equiv_pos_as_xyz
'x, y, z'
'-x, y+1/2, -z+1/2'
'-x, -y, -z'
'x, -y-1/2, z-1/2'

loop_
_atom_site_label
_atom_site_type_symbol
_atom_site_fract_x
_atom_site_fract_y
_atom_site_fract_z
_atom_site_U_iso_or_equiv
_atom_site_adp_type
_atom_site_occupancy
_atom_site_symmetry_multiplicity
_atom_site_calc_flag
_atom_site_refinement_flags
_atom_site_disorder_assembly
_atom_site_disorder_group
N12 N 0.5385(11) 0.2092(6) 0.5443(6) 0.080(3) Uani 1 1 d . . .
Cu1 Cu 0.17503(9) 0.56650(6) 0.47673(4) 0.0283(3) Uani 1 1 d . . .
Cu2 Cu 0.45738(9) 0.47239(6) 0.59765(4) 0.0275(2) Uani 1 1 d . . .
Cu3 Cu -0.23695(10) 0.68180(6) 0.20476(5) 0.0341(3) Uani 1 1 d . . .
N1 N 0.3134(7) 0.4488(4) 0.4913(3) 0.0292(12) Uani 1 1 d . . .
N11 N 0.5518(8) 0.2813(5) 0.5764(4) 0.0388(14) Uani 1 1 d . . .
N2 N 0.2741(7) 0.3747(4) 0.4568(3) 0.0306(13) Uani 1 1 d . . .
N10 N 0.5753(10) 0.3528(5) 0.6105(4) 0.059(2) Uani 1 1 d . . .
N4 N 0.3386(7) 0.5999(4) 0.5755(3) 0.0271(12) Uani 1 1 d . . .
N5 N 0.3111(6) 0.6480(4) 0.6316(3) 0.0324(13) Uani 1 1 d . . .
N8 N 0.0862(8) 0.7566(5) 0.4957(4) 0.0442(16) Uani 1 1 d . . .
N9 N 0.0991(12) 0.8267(5) 0.5288(6) 0.077(3) Uani 1 1 d . . .
N6 N 0.2922(9) 0.6931(6) 0.6868(5) 0.064(2) Uani 1 1 d . . .
N20 N -0.3361(8) 0.7800(6) 0.2709(4) 0.0383(15) Uani 1 1 d . . .
H20A H -0.379(11) 0.815(6) 0.239(5) 0.05(3) Uiso 1 1 d . . .
H20B H -0.401(12) 0.748(6) 0.288(5) 0.06(3) Uiso 1 1 d . . .
N14 N 0.6959(8) 0.4790(4) 0.7337(3) 0.0377(14) Uani 1 1 d . . .
N13 N 0.5890(7) 0.5257(4) 0.6964(3) 0.0359(13) Uani 1 1 d . . .
N19 N -0.0186(9) 0.7365(5) 0.2580(5) 0.0437(17) Uani 1 1 d . . .
H19A H 0.022(9) 0.705(5) 0.302(4) 0.027(19) Uiso 1 1 d . . .
H19B H 0.035(11) 0.733(6) 0.228(5) 0.04(3) Uiso 1 1 d . . .
N22 N -0.1409(8) 0.5856(5) 0.1361(4) 0.0429(16) Uani 1 1 d . . .
H22A H -0.076(13) 0.604(7) 0.109(5) 0.07(3) Uiso 1 1 d . . .
H22B H -0.080(10) 0.538(5) 0.170(5) 0.04(2) Uiso 1 1 d . . .
N21 N -0.4529(8) 0.6323(5) 0.1476(4) 0.0476(16) Uani 1 1 d . . .
H21A H -0.5274 0.6296 0.1826 0.057 Uiso 1 1 calc R . .
H21B H -0.4923 0.6707 0.1062 0.057 Uiso 1 1 calc R . .
C4 C -0.2060(10) 0.8179(7) 0.3325(5) 0.045(2) Uani 1 1 d . . .
H4A H -0.193(10) 0.781(6) 0.372(5) 0.04(2) Uiso 1 1 d . . .
H4B H -0.232(13) 0.871(7) 0.360(6) 0.08(3) Uiso 1 1 d . . .
C3 C -0.0517(11) 0.8287(6) 0.2938(5) 0.0458(19) Uani 1 1 d . . .
H3A H -0.063(10) 0.875(6) 0.235(5) 0.06(2) Uiso 1 1 d . . .
H3B H 0.050(11) 0.841(5) 0.335(5) 0.05(2) Uiso 1 1 d . . .
C1 C -0.4245(13) 0.5379(8) 0.1166(7) 0.062(3) Uani 1 1 d . . .
H1A H -0.507(14) 0.530(7) 0.080(7) 0.09(4) Uiso 1 1 d . . .
H1B H -0.372(13) 0.495(7) 0.164(6) 0.09(3) Uiso 1 1 d . . .
C2 C -0.2699(12) 0.5408(7) 0.0784(6) 0.058(2) Uani 1 1 d . . .
H2A H -0.239(12) 0.464(7) 0.066(6) 0.08(3) Uiso 1 1 d . . .
H2B H -0.299(11) 0.588(6) 0.032(5) 0.05(2) Uiso 1 1 d . . .
N7 N 0.0636(8) 0.6856(4) 0.4567(4) 0.0428(16) Uani 1 1 d . . .
N3 N 0.2379(9) 0.3064(5) 0.4224(4) 0.0506(17) Uani 1 1 d . . .
N18 N -0.2208(7) 0.5696(5) 0.3204(4) 0.0422(15) Uani 1 1 d . . .
N17 N -0.1032(8) 0.5367(4) 0.3572(3) 0.0324(13) Uani 1 1 d . . .
N16 N 0.0137(7) 0.4994(5) 0.3952(4) 0.0433(15) Uani 1 1 d . . .
N15 N 0.7980(10) 0.4375(5) 0.7728(5) 0.066(2) Uani 1 1 d . . .

loop_
_atom_site_aniso_label
_atom_site_aniso_U_11
_atom_site_aniso_U_22
_atom_site_aniso_U_33
_atom_site_aniso_U_23
_atom_site_aniso_U_13
_atom_site_aniso_U_12
N12 0.052(5) 0.047(5) 0.139(8) -0.016(5) 0.014(5) -0.003(4)
Cu1 0.0197(4) 0.0336(5) 0.0294(4) -0.0019(3) -0.0040(3) 0.0054(3)
Cu2 0.0197(4) 0.0340(5) 0.0268(4) -0.0039(3) -0.0034(3) 0.0057(3)
Cu3 0.0223(5) 0.0393(5) 0.0411(5) 0.0019(4) 0.0054(4) -0.0012(4)
N1 0.023(3) 0.030(3) 0.033(3) -0.005(2) -0.002(2) 0.006(2)
N11 0.035(4) 0.036(4) 0.046(3) 0.006(3) 0.011(3) 0.008(3)
N2 0.021(3) 0.041(4) 0.029(3) -0.003(3) 0.001(2) 0.003(3)
N10 0.069(5) 0.052(4) 0.046(4) -0.020(3) -0.022(4) 0.037(4)
N4 0.022(3) 0.029(3) 0.029(3) 0.001(2) 0.001(2) 0.002(2)
N5 0.014(3) 0.042(3) 0.039(3) -0.009(3) -0.005(2) -0.002(2)
N8 0.033(4) 0.041(4) 0.060(4) 0.002(4) 0.011(3) 0.010(3)
N9 0.081(6) 0.049(5) 0.106(6) -0.023(5) 0.032(5) 0.004(4)
N6 0.040(4) 0.085(6) 0.065(5) -0.037(4) 0.002(4) 0.011(4)
N20 0.026(4) 0.051(4) 0.038(3) 0.007(3) 0.003(3) 0.005(3)
N14 0.029(3) 0.045(4) 0.035(3) 0.003(3) -0.008(3) -0.008(3)
N13 0.029(3) 0.038(3) 0.037(3) -0.005(3) -0.007(3) 0.000(3)
N19 0.030(4) 0.044(4) 0.058(5) 0.009(4) 0.010(4) -0.001(3)
N22 0.032(4) 0.053(4) 0.043(4) -0.002(3) 0.003(3) 0.007(3)
N21 0.028(3) 0.059(4) 0.056(4) -0.001(3) 0.007(3) -0.005(3)
C4 0.037(5) 0.060(5) 0.036(4) 0.004(4) 0.000(4) 0.017(4)
C3 0.039(5) 0.042(5) 0.054(5) -0.001(4) -0.002(4) -0.003(4)
C1 0.041(6) 0.077(7) 0.066(6) -0.010(5) 0.001(5) -0.016(5)
C2 0.053(6) 0.062(6) 0.055(5) -0.012(5) 0.001(4) 0.000(5)
N7 0.032(4) 0.039(4) 0.053(4) -0.004(3) -0.010(3) 0.015(3)
N3 0.052(5) 0.045(4) 0.054(4) -0.018(3) 0.005(3) -0.004(3)
N18 0.024(3) 0.059(4) 0.040(3) 0.023(3) -0.008(3) -0.013(3)
N17 0.032(4) 0.038(3) 0.027(3) 0.001(2) 0.005(3) -0.010(3)
N16 0.027(4) 0.042(4) 0.055(4) 0.000(3) -0.017(3) 0.005(3)
N15 0.056(5) 0.058(5) 0.073(5) 0.006(4) -0.032(4) 0.011(4)

loop_
_atom_type_symbol
_atom_type_description
_atom_type_scat_dispersion_real
_atom_type_scat_dispersion_imag
_atom_type_scat_source
C C 0.0033 0.0016 'International Tables Vol C Tables 4.2.6.8 and 6.1.1.4'
H H 0.0000 0.0000 'International Tables Vol C Tables 4.2.6.8 and 6.1.1.4'
N N 0.0061 0.0033 'International Tables Vol C Tables 4.2.6.8 and 6.1.1.4'
Cu Cu 0.3201 1.2651 'International Tables Vol C Tables 4.2.6.8 and 6.1.1.4'

loop_
_geom_angle_atom_site_label_1
_geom_angle_atom_site_label_2
_geom_angle_atom_site_label_3
_geom_angle
_geom_angle_site_symmetry_1
_geom_angle_site_symmetry_3
_geom_angle_publ_flag
N7 Cu1 N16 92.9(3) . . ?
N7 Cu1 N1 173.2(3) . . ?
N16 Cu1 N1 89.6(2) . . ?
N7 Cu1 N4 100.2(3) . . ?
N16 Cu1 N4 164.1(2) . . ?
N1 Cu1 N4 78.5(2) . . ?
N10 Cu2 N13 92.3(3) . . ?
N10 Cu2 N1 99.8(2) . . ?
N13 Cu2 N1 167.1(2) . . ?
N10 Cu2 N4 175.6(3) . . ?
N13 Cu2 N4 89.9(2) . . ?
N1 Cu2 N4 77.7(2) . . ?
N20 Cu3 N21 95.9(3) . . ?
N20 Cu3 N22 178.5(3) . . ?
N21 Cu3 N22 83.4(3) . . ?
N20 Cu3 N19 84.1(3) . . ?
N21 Cu3 N19 177.2(3) . . ?
N22 Cu3 N19 96.6(3) . . ?
N2 N1 Cu2 129.9(5) . . ?
N2 N1 Cu1 123.5(4) . . ?
Cu2 N1 Cu1 102.6(2) . . ?
N12 N11 N10 175.8(8) . . ?
N3 N2 N1 178.1(7) . . ?
N11 N10 Cu2 131.3(6) . . ?
N5 N4 Cu1 125.9(4) . . ?
N5 N4 Cu2 119.8(4) . . ?
Cu1 N4 Cu2 100.4(2) . . ?
N6 N5 N4 176.8(7) . . ?
N9 N8 N7 175.2(9) . . ?
C4 N20 Cu3 108.9(5) . . ?
N15 N14 N13 176.4(8) . . ?
N14 N13 Cu2 119.2(5) . . ?
C3 N19 Cu3 108.2(5) . . ?
C2 N22 Cu3 111.1(5) . . ?
C1 N21 Cu3 108.2(6) . . ?
N20 C4 C3 108.0(6) . . ?
N19 C3 C4 107.1(7) . . ?
N21 C1 C2 108.0(8) . . ?
N22 C2 C1 108.1(7) . . ?
N8 N7 Cu1 127.7(5) . . ?
N18 N17 N16 177.2(7) . . ?
N17 N16 Cu1 123.5(5) . . ?

loop_
_geom_bond_atom_site_label_1
_geom_bond_atom_site_label_2
_geom_bond_distance
_geom_bond_site_symmetry_2
_geom_bond_publ_flag
N12 N11 1.153(10) . ?
Cu1 N7 1.926(6) . ?
Cu1 N16 1.992(6) . ?
Cu1 N1 2.013(5) . ?
Cu1 N4 2.019(5) . ?
Cu2 N10 1.949(6) . ?
Cu2 N13 1.977(6) . ?
Cu2 N1 2.004(6) . ?
Cu2 N4 2.062(5) . ?
Cu3 N20 2.014(7) . ?
Cu3 N21 2.010(6) . ?
Cu3 N22 2.008(7) . ?
Cu3 N19 2.032(7) . ?
N1 N2 1.217(8) . ?
N11 N10 1.163(9) . ?
N2 N3 1.143(8) . ?
N4 N5 1.200(7) . ?
N5 N6 1.145(8) . ?
N8 N9 1.133(9) . ?
N8 N7 1.198(9) . ?
N20 C4 1.469(11) . ?
N14 N15 1.145(9) . ?
N14 N13 1.197(8) . ?
N19 C3 1.477(10) . ?
N22 C2 1.464(11) . ?
N21 C1 1.465(12) . ?
C4 C3 1.505(12) . ?
C1 C2 1.494(13) . ?
N18 N17 1.161(8) . ?
N17 N16 1.192(8) . ?
